data_4086436
loop_
_publ_author_name
'Lichtenberg, Crispin'

_publ_section_title
;
 Aminotroponiminates: Alkali Metal Compounds Reveal Unprecedented
 Coordination Modes
;
_journal_issue 6
_journal_name_full Organometallics
_journal_page_first 894
_journal_paper_doi 10.1021/acs.organomet.6b00042
_journal_volume 35
_journal_year 2016
_chemical_absolute_configuration unk
_chemical_formula_moiety 'C20 H25 K N2 O'
_chemical_formula_sum 'C20 H25 K N2 O'
_chemical_formula_weight 348.52
_chemical_name_systematic
;
 ?
;
_space_group_crystal_system monoclinic
_space_group_IT_number 14
_space_group_name_Hall '-P 2yn'
_space_group_name_H-M_alt 'P 1 21/n 1'
_symmetry_space_group_name_Hall '-P 2yn'
_symmetry_space_group_name_H-M 'P 1 21/n 1'
_atom_sites_solution_hydrogens geom
_audit_creation_date 2015-12-27
_audit_creation_method
;
Olex2 1.2
(compiled 2015.09.30 svn.r3233 for OlexSys, GUI svn.r5103)
;
_cell_angle_alpha 90
_cell_angle_beta 103.547(7)
_cell_angle_gamma 90
_cell_formula_units_Z 4
_cell_length_a 11.1238(7)
_cell_length_b 8.0223(5)
_cell_length_c 21.1968(13)
_cell_measurement_reflns_used 1814
_cell_measurement_temperature 100(2)
_cell_measurement_theta_max 25.1240
_cell_measurement_theta_min 3.1130
_cell_volume 1838.9(2)
_computing_cell_refinement
;
CrysAlisPro, Agilent Technologies,
Version 1.171.36.28 (release 01-02-2013 CrysAlis171 .NET)
(compiled Feb  1 2013,16:14:44)
;
_computing_data_collection
;
CrysAlisPro, Agilent Technologies,
Version 1.171.36.28 (release 01-02-2013 CrysAlis171 .NET)
(compiled Feb  1 2013,16:14:44)
;
_computing_data_reduction
;
CrysAlisPro, Agilent Technologies,
Version 1.171.36.28 (release 01-02-2013 CrysAlis171 .NET)
(compiled Feb  1 2013,16:14:44)
;
_computing_molecular_graphics 'Olex2 (Dolomanov et al., 2009)'
_computing_publication_material 'Olex2 (Dolomanov et al., 2009)'
_computing_structure_refinement 'ShelXL (Sheldrick, 2015)'
_diffrn_ambient_temperature 100(2)
_diffrn_detector_area_resol_mean 16.0839
_diffrn_measured_fraction_theta_full 0.998
_diffrn_measured_fraction_theta_max 0.998
_diffrn_measurement_details
;
  1 omega  -91.00  -50.00   1.0000  130.0000
omega____ theta____ kappa____ phi______ frames
    -      -15.1405 -179.0000  -90.0000 41

  2 omega   -6.00   52.00   1.0000  130.0000
omega____ theta____ kappa____ phi______ frames
    -      -15.1405   57.0000   60.0000 58

  3 omega  -53.00   56.00   1.0000  130.0000
omega____ theta____ kappa____ phi______ frames
    -      -15.1405   19.0000 -150.0000 109

  4 omega  -14.00   65.00   1.0000  130.0000
omega____ theta____ kappa____ phi______ frames
    -       15.6093   77.0000  120.0000 79
;
_diffrn_measurement_device_type 'Xcalibur, Sapphire3'
_diffrn_measurement_method '\w scans'
_diffrn_orient_matrix_UB_11 -0.0141836000
_diffrn_orient_matrix_UB_12 0.0498113000
_diffrn_orient_matrix_UB_13 -0.0284156000
_diffrn_orient_matrix_UB_21 -0.0610438000
_diffrn_orient_matrix_UB_22 -0.0322814000
_diffrn_orient_matrix_UB_23 -0.0077205000
_diffrn_orient_matrix_UB_31 -0.0193655000
_diffrn_orient_matrix_UB_32 0.0655633000
_diffrn_orient_matrix_UB_33 0.0178063000
_diffrn_radiation_monochromator graphite
_diffrn_radiation_type MoK\a
_diffrn_radiation_wavelength 0.71073
_diffrn_reflns_av_R_equivalents 0.0958
_diffrn_reflns_av_unetI/netI 0.1187
_diffrn_reflns_Laue_measured_fraction_full 0.900
_diffrn_reflns_Laue_measured_fraction_max 0.998
_diffrn_reflns_limit_h_max 13
_diffrn_reflns_limit_h_min -13
_diffrn_reflns_limit_k_max 9
_diffrn_reflns_limit_k_min -8
_diffrn_reflns_limit_l_max 25
_diffrn_reflns_limit_l_min -24
_diffrn_reflns_number 9090
_diffrn_reflns_point_group_measured_fraction_full 0.998
_diffrn_reflns_point_group_measured_fraction_max 0.998
_diffrn_reflns_theta_full 25.022
_diffrn_reflns_theta_max 25.022
_diffrn_reflns_theta_min 3.119
_diffrn_source 'Enhance (Mo) X-ray Source'
_exptl_absorpt_coefficient_mu 0.297
_exptl_absorpt_correction_T_max 1.00000
_exptl_absorpt_correction_T_min 0.79932
_exptl_absorpt_correction_type multi-scan
_exptl_absorpt_process_details
;
CrysAlisPro, Agilent Technologies,
Version 1.171.36.28 (release 01-02-2013 CrysAlis171 .NET)
(compiled Feb  1 2013,16:14:44)
Empirical absorption correction using spherical harmonics,
 implemented in SCALE3 ABSPACK scaling algorithm.
;
_exptl_crystal_colour orange
_exptl_crystal_colour_primary orange
_exptl_crystal_density_diffrn 1.259
_exptl_crystal_description needle
_exptl_crystal_F_000 744
_exptl_crystal_size_max 0.3
_exptl_crystal_size_mid 0.04
_exptl_crystal_size_min 0.01
_refine_diff_density_max 0.619
_refine_diff_density_min -0.577
_refine_diff_density_rms 0.077
_refine_ls_extinction_method none
_refine_ls_goodness_of_fit_ref 1.019
_refine_ls_hydrogen_treatment constr
_refine_ls_matrix_type full
_refine_ls_number_parameters 219
_refine_ls_number_reflns 3246
_refine_ls_number_restraints 0
_refine_ls_restrained_S_all 1.019
_refine_ls_R_factor_all 0.1094
_refine_ls_R_factor_gt 0.0661
_refine_ls_shift/su_max 0.000
_refine_ls_shift/su_mean 0.000
_refine_ls_structure_factor_coef Fsqd
_refine_ls_weighting_details 'w=1/[\s^2^(Fo^2^)+(0.0442P)^2^] where P=(Fo^2^+2Fc^2^)/3'
_refine_ls_weighting_scheme calc
_refine_ls_wR_factor_gt 0.1221
_refine_ls_wR_factor_ref 0.1421
_reflns_Friedel_coverage 0.000
_reflns_number_gt 2163
_reflns_number_total 3246
_reflns_threshold_expression 'I > 2\s(I)'
_cod_data_source_file om6b00042_si_002.cif
_cod_data_source_block 4-thf
_cod_depositor_comments 'Adding full bibliography for 4086434--4086438.cif.'
_cod_database_code 4086436
_shelxl_version_number 2013-4
_chemical_oxdiff_formula C40H40N2K1O1
_shelx_space_group_comment
;
The symmetry employed for this shelxl refinement is uniquely defined
by the following loop, which should always be used as a source of
symmetry information in preference to the above space-group names.
They are only intended as comments.
;
_reflns_odcompleteness_completeness 99.74
_reflns_odcompleteness_iscentric 1
_reflns_odcompleteness_theta 24.97
_olex2_refinement_description
;
1. Fixed Uiso
 At 1.2 times of:
  All C(H) groups, All C(H,H) groups
 At 1.5 times of:
  All C(H,H,H) groups
2.a Ternary CH refined with riding coordinates:
 C8(H8)
2.b Secondary CH2 refined with riding coordinates:
 C18(H18A,H18B), C17(H17A,H17B), C20(H20A,H20B), C19(H19A,H19B)
2.c Aromatic/amide H refined with riding coordinates:
 C5(H5), C6(H6), C16(H16), C13(H13), C12(H12), C15(H15), C7(H7), C14(H14),
 C3(H3), C4(H4)
2.d Idealised Me refined as rotating group:
 C9(H9A,H9B,H9C), C10(H10A,H10B,H10C)
;
_olex2_submission_special_instructions 'No special instructions were received'

loop_
_space_group_symop_operation_xyz
'x, y, z'
'-x+1/2, y+1/2, -z+1/2'
'-x, -y, -z'
'x-1/2, -y-1/2, z-1/2'

loop_
_atom_site_label
_atom_site_type_symbol
_atom_site_fract_x
_atom_site_fract_y
_atom_site_fract_z
_atom_site_U_iso_or_equiv
_atom_site_adp_type
_atom_site_occupancy
_atom_site_site_symmetry_order
_atom_site_calc_flag
_atom_site_refinement_flags_posn
K1 K 0.75174(7) 1.15523(10) 0.75429(3) 0.0191(2) Uani 1 1 d .
O1 O 0.7762(2) 1.3957(3) 0.65852(12) 0.0290(7) Uani 1 1 d .
N1 N 0.6659(2) 0.9090(4) 0.65250(13) 0.0182(7) Uani 1 1 d .
N2 N 0.9042(2) 0.9260(4) 0.71223(13) 0.0180(7) Uani 1 1 d .
C2 C 0.8795(3) 0.8944(4) 0.64812(16) 0.0170(8) Uani 1 1 d .
C8 C 0.5329(3) 0.9201(4) 0.62323(16) 0.0175(8) Uani 1 1 d .
H8 H 0.5169 1.0220 0.5953 0.021 Uiso 1 1 calc R
C1 C 0.7452(3) 0.9110(4) 0.61435(16) 0.0173(8) Uani 1 1 d .
C11 C 1.0265(3) 0.9464(4) 0.74854(16) 0.0159(8) Uani 1 1 d .
C5 C 0.8833(3) 0.8475(4) 0.49723(17) 0.0217(9) Uani 1 1 d .
H5 H 0.9028 0.8259 0.4567 0.026 Uiso 1 1 calc R
C6 C 0.7685(3) 0.9152(4) 0.49562(17) 0.0229(9) Uani 1 1 d .
H6 H 0.7228 0.9486 0.4539 0.027 Uiso 1 1 calc R
C16 C 1.0577(3) 0.8829(5) 0.81194(16) 0.0218(9) Uani 1 1 d .
H16 H 0.9981 0.8197 0.8273 0.026 Uiso 1 1 calc R
C13 C 1.2307(3) 1.0715(5) 0.77076(18) 0.0254(9) Uani 1 1 d .
H13 H 1.2899 1.1375 0.7563 0.030 Uiso 1 1 calc R
C12 C 1.1170(3) 1.0427(4) 0.72940(17) 0.0205(9) Uani 1 1 d .
H12 H 1.0997 1.0890 0.6870 0.025 Uiso 1 1 calc R
C18 C 0.7628(3) 1.4470(5) 0.54856(17) 0.0302(10) Uani 1 1 d .
H18A H 0.7665 1.5702 0.5472 0.036 Uiso 1 1 calc R
H18B H 0.7272 1.4040 0.5044 0.036 Uiso 1 1 calc R
C15 C 1.1724(3) 0.9094(5) 0.85270(18) 0.0266(9) Uani 1 1 d .
H15 H 1.1916 0.8609 0.8948 0.032 Uiso 1 1 calc R
C7 C 0.7094(3) 0.9419(4) 0.54587(16) 0.0182(8) Uani 1 1 d .
H7 H 0.6296 0.9903 0.5320 0.022 Uiso 1 1 calc R
C17 C 0.6907(3) 1.3878(5) 0.59610(18) 0.0277(10) Uani 1 1 d .
H17A H 0.6185 1.4610 0.5950 0.033 Uiso 1 1 calc R
H17B H 0.6610 1.2723 0.5860 0.033 Uiso 1 1 calc R
C14 C 1.2600(3) 1.0063(5) 0.83264(18) 0.0294(10) Uani 1 1 d .
H14 H 1.3383 1.0273 0.8609 0.035 Uiso 1 1 calc R
C9 C 0.4822(3) 0.7688(5) 0.58224(18) 0.0291(10) Uani 1 1 d .
H9A H 0.4925 0.6693 0.6098 0.044 Uiso 1 1 calc GR
H9B H 0.5272 0.7540 0.5480 0.044 Uiso 1 1 calc GR
H9C H 0.3941 0.7858 0.5625 0.044 Uiso 1 1 calc GR
C10 C 0.4651(3) 0.9374(5) 0.67782(17) 0.0255(9) Uani 1 1 d .
H10A H 0.4955 1.0362 0.7039 0.038 Uiso 1 1 calc GR
H10B H 0.4801 0.8380 0.7054 0.038 Uiso 1 1 calc GR
H10C H 0.3762 0.9490 0.6591 0.038 Uiso 1 1 calc GR
C20 C 0.9006(3) 1.3946(5) 0.64945(18) 0.0317(10) Uani 1 1 d .
H20A H 0.9486 1.3019 0.6741 0.038 Uiso 1 1 calc R
H20B H 0.9428 1.5009 0.6646 0.038 Uiso 1 1 calc R
C3 C 0.9705(3) 0.8337(4) 0.61691(16) 0.0203(9) Uani 1 1 d .
H3 H 1.0459 0.8039 0.6462 0.024 Uiso 1 1 calc R
C19 C 0.8894(3) 1.3720(5) 0.57703(18) 0.0314(10) Uani 1 1 d .
H19A H 0.9553 1.4330 0.5624 0.038 Uiso 1 1 calc R
H19B H 0.8923 1.2527 0.5655 0.038 Uiso 1 1 calc R
C4 C 0.9715(3) 0.8088(5) 0.55205(17) 0.0211(9) Uani 1 1 d .
H4 H 1.0440 0.7576 0.5447 0.025 Uiso 1 1 calc R

loop_
_atom_site_aniso_label
_atom_site_aniso_U_11
_atom_site_aniso_U_22
_atom_site_aniso_U_33
_atom_site_aniso_U_23
_atom_site_aniso_U_13
_atom_site_aniso_U_12
K1 0.0261(4) 0.0174(5) 0.0148(4) -0.0019(4) 0.0069(3) -0.0008(4)
O1 0.0398(16) 0.0292(17) 0.0229(15) 0.0015(13) 0.0176(13) -0.0010(13)
N1 0.0215(16) 0.0180(18) 0.0153(16) -0.0010(14) 0.0047(13) 0.0014(14)
N2 0.0201(15) 0.0240(19) 0.0098(15) 0.0023(15) 0.0035(12) 0.0005(14)
C2 0.0228(19) 0.013(2) 0.015(2) 0.0017(17) 0.0058(16) -0.0014(16)
C8 0.0195(18) 0.017(2) 0.0160(19) -0.0011(18) 0.0045(15) 0.0012(17)
C1 0.0240(19) 0.012(2) 0.015(2) 0.0014(17) 0.0031(16) 0.0018(16)
C11 0.0187(18) 0.012(2) 0.018(2) -0.0077(17) 0.0051(15) 0.0050(16)
C5 0.027(2) 0.027(2) 0.0142(19) -0.0004(19) 0.0101(16) 0.0000(18)
C6 0.032(2) 0.024(2) 0.0119(19) 0.0062(18) 0.0035(16) -0.0025(19)
C16 0.025(2) 0.026(2) 0.016(2) 0.0010(18) 0.0066(16) 0.0020(18)
C13 0.0193(19) 0.027(2) 0.031(2) -0.004(2) 0.0081(17) -0.0046(18)
C12 0.023(2) 0.018(2) 0.021(2) -0.0010(18) 0.0069(16) 0.0015(17)
C18 0.047(3) 0.028(2) 0.015(2) -0.002(2) 0.0074(19) -0.013(2)
C15 0.030(2) 0.030(2) 0.019(2) -0.003(2) 0.0026(18) 0.007(2)
C7 0.0231(19) 0.016(2) 0.0147(19) -0.0008(17) 0.0023(15) 0.0030(17)
C17 0.029(2) 0.024(2) 0.029(2) 0.001(2) 0.0060(18) 0.0000(19)
C14 0.021(2) 0.035(3) 0.028(2) -0.007(2) -0.0018(18) 0.0029(19)
C9 0.026(2) 0.028(2) 0.031(2) -0.003(2) 0.0007(18) 0.0004(19)
C10 0.022(2) 0.030(2) 0.024(2) 0.006(2) 0.0057(17) -0.0005(18)
C20 0.035(2) 0.034(3) 0.026(2) 0.006(2) 0.0085(19) 0.008(2)
C3 0.0199(19) 0.024(2) 0.018(2) -0.0021(19) 0.0053(16) 0.0004(17)
C19 0.042(2) 0.028(2) 0.030(2) -0.008(2) 0.022(2) -0.006(2)
C4 0.022(2) 0.020(2) 0.024(2) -0.0009(19) 0.0111(17) 0.0026(17)

loop_
_atom_type_symbol
_atom_type_description
_atom_type_scat_dispersion_real
_atom_type_scat_dispersion_imag
_atom_type_scat_source
C C 0.0033 0.0016 'International Tables Vol C Tables 4.2.6.8 and 6.1.1.4'
H H 0.0000 0.0000 'International Tables Vol C Tables 4.2.6.8 and 6.1.1.4'
K K 0.2009 0.2494 'International Tables Vol C Tables 4.2.6.8 and 6.1.1.4'
N N 0.0061 0.0033 'International Tables Vol C Tables 4.2.6.8 and 6.1.1.4'
O O 0.0106 0.0060 'International Tables Vol C Tables 4.2.6.8 and 6.1.1.4'

loop_
_geom_angle_atom_site_label_1
_geom_angle_atom_site_label_2
_geom_angle_atom_site_label_3
_geom_angle
_geom_angle_site_symmetry_1
_geom_angle_site_symmetry_3
K1 K1 K1 174.96(4) 2_656 2_646
O1 K1 K1 45.40(5) 2_646 2_646
O1 K1 K1 139.30(6) 2_646 2_656
O1 K1 K1 45.20(5) . 2_656
O1 K1 K1 130.05(6) . 2_646
O1 K1 O1 175.30(7) 2_646 .
O1 K1 N1 85.32(8) 2_646 .
O1 K1 N1 90.04(8) . .
O1 K1 N2 102.78(7) 2_646 2_656
O1 K1 N2 80.45(7) . 2_656
O1 K1 C2 83.68(8) 2_646 2_656
O1 K1 C2 100.22(8) . 2_656
O1 K1 C1 83.87(8) 2_646 2_656
O1 K1 C1 100.78(8) . 2_656
O1 K1 C11 84.36(8) 2_646 .
O1 K1 C11 93.95(8) . .
N1 K1 K1 44.91(6) . 2_646
N1 K1 K1 138.33(7) 2_656 2_646
N1 K1 K1 130.18(6) . 2_656
N1 K1 K1 46.55(6) 2_656 2_656
N1 K1 O1 98.00(8) 2_656 2_646
N1 K1 O1 86.64(8) 2_656 .
N1 K1 N1 176.64(8) 2_656 .
N1 K1 N2 54.50(8) 2_656 2_656
N1 K1 N2 124.36(8) . 2_656
N1 K1 C2 136.16(8) . 2_656
N1 K1 C2 44.26(8) 2_656 2_656
N1 K1 C1 159.89(7) . 2_656
N1 K1 C1 21.67(7) 2_656 2_656
N1 K1 C11 103.00(8) 2_656 .
N1 K1 C11 77.76(8) . .
N2 K1 K1 137.91(6) 2_656 2_646
N2 K1 K1 130.17(7) . 2_656
N2 K1 K1 47.64(6) . 2_646
N2 K1 K1 43.92(5) 2_656 2_656
N2 K1 O1 83.81(8) . 2_646
N2 K1 O1 92.97(8) . .
N2 K1 N1 125.13(8) . 2_656
N2 K1 N1 55.56(8) . .
N2 K1 N2 173.41(8) . 2_656
N2 K1 C2 161.75(8) . 2_656
N2 K1 C2 23.23(8) 2_656 2_656
N2 K1 C1 139.33(8) . 2_656
N2 K1 C1 42.96(8) 2_656 2_656
N2 K1 C11 156.85(8) 2_656 .
N2 K1 C11 22.20(7) . .
C2 K1 K1 57.42(6) 2_656 2_656
C2 K1 K1 126.28(6) 2_656 2_646
C2 K1 C1 25.37(7) 2_656 2_656
C2 K1 C11 142.48(8) 2_656 .
C1 K1 K1 56.01(6) 2_656 2_656
C1 K1 K1 128.93(6) 2_656 2_646
C1 K1 C11 117.84(8) 2_656 .
C11 K1 K1 61.39(6) . 2_646
C11 K1 K1 118.30(6) . 2_656
K1 O1 K1 89.40(6) 2_656 .
C17 O1 K1 118.7(2) . 2_656
C17 O1 K1 118.1(2) . .
C17 O1 C20 109.0(3) . .
C20 O1 K1 110.2(2) . .
C20 O1 K1 110.2(2) . 2_656
K1 N1 K1 88.54(8) 2_646 .
C8 N1 K1 113.25(18) . .
C8 N1 K1 117.88(19) . 2_646
C1 N1 K1 106.3(2) . 2_646
C1 N1 K1 107.1(2) . .
C1 N1 C8 119.3(3) . .
K1 N2 K1 88.45(7) . 2_646
C2 N2 K1 116.9(2) . .
C2 N2 K1 96.4(2) . 2_646
C2 N2 C11 121.1(3) . .
C11 N2 K1 109.36(19) . .
C11 N2 K1 119.9(2) . 2_646
N2 C2 K1 60.40(17) . 2_646
N2 C2 C1 114.1(3) . .
N2 C2 C3 122.4(3) . .
C1 C2 K1 79.55(18) . 2_646
C3 C2 K1 123.1(2) . 2_646
C3 C2 C1 123.1(3) . .
N1 C8 H8 108.8 . .
N1 C8 C9 113.3(3) . .
N1 C8 C10 108.2(3) . .
C9 C8 H8 108.8 . .
C9 C8 C10 108.7(3) . .
C10 C8 H8 108.8 . .
N1 C1 K1 52.03(17) . 2_646
N1 C1 C2 115.9(3) . .
N1 C1 C7 123.5(3) . .
C2 C1 K1 75.08(18) . 2_646
C7 C1 K1 150.2(2) . 2_646
C7 C1 C2 120.4(3) . .
N2 C11 K1 48.44(15) . .
C16 C11 K1 99.34(19) . .
C16 C11 N2 118.2(3) . .
C12 C11 K1 115.9(2) . .
C12 C11 N2 125.0(3) . .
C12 C11 C16 116.3(3) . .
C6 C5 H5 117.1 . .
C4 C5 H5 117.1 . .
C4 C5 C6 125.8(3) . .
C5 C6 H6 115.1 . .
C5 C6 C7 129.9(3) . .
C7 C6 H6 115.1 . .
C11 C16 H16 119.0 . .
C15 C16 C11 122.0(3) . .
C15 C16 H16 119.0 . .
C12 C13 H13 119.4 . .
C14 C13 H13 119.4 . .
C14 C13 C12 121.2(3) . .
C11 C12 H12 119.3 . .
C13 C12 C11 121.5(3) . .
C13 C12 H12 119.3 . .
H18A C18 H18B 109.3 . .
C17 C18 H18A 111.5 . .
C17 C18 H18B 111.5 . .
C17 C18 C19 101.5(3) . .
C19 C18 H18A 111.5 . .
C19 C18 H18B 111.5 . .
C16 C15 H15 119.8 . .
C16 C15 C14 120.4(3) . .
C14 C15 H15 119.8 . .
C1 C7 H7 113.6 . .
C6 C7 C1 132.7(3) . .
C6 C7 H7 113.6 . .
O1 C17 C18 105.1(3) . .
O1 C17 H17A 110.7 . .
O1 C17 H17B 110.7 . .
C18 C17 H17A 110.7 . .
C18 C17 H17B 110.7 . .
H17A C17 H17B 108.8 . .
C13 C14 C15 118.5(3) . .
C13 C14 H14 120.7 . .
C15 C14 H14 120.7 . .
C8 C9 H9A 109.5 . .
C8 C9 H9B 109.5 . .
C8 C9 H9C 109.5 . .
H9A C9 H9B 109.5 . .
H9A C9 H9C 109.5 . .
H9B C9 H9C 109.5 . .
C8 C10 H10A 109.5 . .
C8 C10 H10B 109.5 . .
C8 C10 H10C 109.5 . .
H10A C10 H10B 109.5 . .
H10A C10 H10C 109.5 . .
H10B C10 H10C 109.5 . .
O1 C20 H20A 110.5 . .
O1 C20 H20B 110.5 . .
O1 C20 C19 106.3(3) . .
H20A C20 H20B 108.7 . .
C19 C20 H20A 110.5 . .
C19 C20 H20B 110.5 . .
C2 C3 H3 113.5 . .
C4 C3 C2 133.0(3) . .
C4 C3 H3 113.5 . .
C18 C19 C20 101.7(3) . .
C18 C19 H19A 111.4 . .
C18 C19 H19B 111.4 . .
C20 C19 H19A 111.4 . .
C20 C19 H19B 111.4 . .
H19A C19 H19B 109.3 . .
C5 C4 C3 129.4(3) . .
C5 C4 H4 115.3 . .
C3 C4 H4 115.3 . .

loop_
_geom_bond_atom_site_label_1
_geom_bond_atom_site_label_2
_geom_bond_distance
_geom_bond_site_symmetry_2
K1 O1 2.849(3) 2_646
K1 O1 2.859(2) .
K1 N1 2.836(3) 2_656
K1 N1 2.916(3) .
K1 N2 2.968(3) 2_656
K1 N2 2.786(3) .
K1 C2 3.392(3) 2_656
K1 C1 3.452(3) 2_656
K1 C11 3.513(3) .
O1 K1 2.849(3) 2_656
O1 C17 1.439(4) .
O1 C20 1.441(4) .
N1 K1 2.836(3) 2_646
N1 C8 1.467(4) .
N1 C1 1.328(4) .
N2 K1 2.968(3) 2_646
N2 C2 1.346(4) .
N2 C11 1.407(4) .
C2 K1 3.392(3) 2_646
C2 C1 1.504(4) .
C2 C3 1.419(4) .
C8 H8 1.0000 .
C8 C9 1.522(5) .
C8 C10 1.529(4) .
C1 K1 3.452(3) 2_646
C1 C7 1.434(4) .
C11 C16 1.403(5) .
C11 C12 1.402(4) .
C5 H5 0.9500 .
C5 C6 1.381(5) .
C5 C4 1.370(5) .
C6 H6 0.9500 .
C6 C7 1.393(4) .
C16 H16 0.9500 .
C16 C15 1.379(5) .
C13 H13 0.9500 .
C13 C12 1.379(5) .
C13 C14 1.378(5) .
C12 H12 0.9500 .
C18 H18A 0.9900 .
C18 H18B 0.9900 .
C18 C17 1.505(5) .
C18 C19 1.519(5) .
C15 H15 0.9500 .
C15 C14 1.389(5) .
C7 H7 0.9500 .
C17 H17A 0.9900 .
C17 H17B 0.9900 .
C14 H14 0.9500 .
C9 H9A 0.9800 .
C9 H9B 0.9800 .
C9 H9C 0.9800 .
C10 H10A 0.9800 .
C10 H10B 0.9800 .
C10 H10C 0.9800 .
C20 H20A 0.9900 .
C20 H20B 0.9900 .
C20 C19 1.522(5) .
C3 H3 0.9500 .
C3 C4 1.392(5) .
C19 H19A 0.9900 .
C19 H19B 0.9900 .
C4 H4 0.9500 .

loop_
_geom_torsion_atom_site_label_1
_geom_torsion_atom_site_label_2
_geom_torsion_atom_site_label_3
_geom_torsion_atom_site_label_4
_geom_torsion
_geom_torsion_site_symmetry_1
_geom_torsion_site_symmetry_4
K1 O1 C17 C18 -147.7(2) . .
K1 O1 C17 C18 106.1(3) 2_656 .
K1 O1 C20 C19 -136.1(3) 2_656 .
K1 O1 C20 C19 126.8(3) . .
K1 N1 C8 C9 -65.0(3) 2_646 .
K1 N1 C8 C9 -166.2(2) . .
K1 N1 C8 C10 55.7(3) 2_646 .
K1 N1 C8 C10 -45.6(3) . .
K1 N1 C1 K1 93.55(14) . 2_646
K1 N1 C1 C2 51.4(3) . .
K1 N1 C1 C2 -42.2(3) 2_646 .
K1 N1 C1 C7 143.4(3) 2_646 .
K1 N1 C1 C7 -123.0(3) . .
K1 N2 C2 K1 -91.49(15) . 2_646
K1 N2 C2 C1 -30.4(4) . .
K1 N2 C2 C1 61.1(3) 2_646 .
K1 N2 C2 C3 156.0(3) . .
K1 N2 C2 C3 -112.5(3) 2_646 .
K1 N2 C11 K1 -99.73(19) 2_646 .
K1 N2 C11 C16 76.7(3) . .
K1 N2 C11 C16 -23.0(4) 2_646 .
K1 N2 C11 C12 -95.3(3) . .
K1 N2 C11 C12 165.0(2) 2_646 .
K1 C2 C1 N1 33.2(3) 2_646 .
K1 C2 C1 C7 -152.2(3) 2_646 .
K1 C2 C3 C4 114.4(4) 2_646 .
K1 C1 C7 C6 -93.0(6) 2_646 .
K1 C11 C16 C15 -127.0(3) . .
K1 C11 C12 C13 116.8(3) . .
O1 C20 C19 C18 27.3(4) . .
N1 C1 C7 C6 -163.8(4) . .
N2 C2 C1 K1 -50.7(3) . 2_646
N2 C2 C1 N1 -17.5(4) . .
N2 C2 C1 C7 157.1(3) . .
N2 C2 C3 C4 -172.1(4) . .
N2 C11 C16 C15 -174.5(3) . .
N2 C11 C12 C13 172.7(3) . .
C2 N2 C11 K1 140.5(4) . .
C2 N2 C11 C16 -142.8(3) . .
C2 N2 C11 C12 45.2(5) . .
C2 C1 C7 C6 22.0(6) . .
C2 C3 C4 C5 4.7(7) . .
C8 N1 C1 K1 -136.3(3) . 2_646
C8 N1 C1 C2 -178.4(3) . .
C8 N1 C1 C7 7.2(5) . .
C1 N1 C8 C9 66.4(4) . .
C1 N1 C8 C10 -172.9(3) . .
C1 C2 C3 C4 14.8(6) . .
C11 N2 C2 K1 130.8(3) . 2_646
C11 N2 C2 C1 -168.1(3) . .
C11 N2 C2 C3 18.3(5) . .
C11 C16 C15 C14 2.4(5) . .
C5 C6 C7 C1 0.3(7) . .
C6 C5 C4 C3 -3.2(7) . .
C16 C11 C12 C13 0.5(5) . .
C16 C15 C14 C13 -1.6(5) . .
C12 C11 C16 C15 -1.8(5) . .
C12 C13 C14 C15 0.4(5) . .
C17 O1 C20 C19 -4.3(4) . .
C17 C18 C19 C20 -38.8(4) . .
C14 C13 C12 C11 0.2(5) . .
C20 O1 C17 C18 -21.0(4) . .
C3 C2 C1 K1 122.9(3) . 2_646
C3 C2 C1 N1 156.1(3) . .
C3 C2 C1 C7 -29.3(5) . .
C19 C18 C17 O1 37.4(4) . .
C4 C5 C6 C7 -8.2(7) . .
